data_4100454
_journal_name_full 'Journal of the American Chemical Society'
_journal_paper_doi 10.1021/ja042958q
_journal_year 2005
_chemical_formula_sum 'C72 H98 Mn S2'
_chemical_formula_weight 1082.56
_chemical_name_common (Bert*S)2Mn
_space_group_IT_number 2
_symmetry_cell_setting triclinic
_symmetry_space_group_name_Hall '-P 1'
_symmetry_space_group_name_H-M 'P -1'
_cell_angle_alpha 69.444(11)
_cell_angle_beta 75.886(11)
_cell_angle_gamma 80.284(12)
_cell_formula_units_Z 1
_cell_length_a 10.3845(15)
_cell_length_b 11.6674(17)
_cell_length_c 14.568(2)
_cell_measurement_temperature 130(2)
_cell_volume 1596.0(4)
_diffrn_ambient_temperature 130(2)
_exptl_crystal_density_diffrn 1.126
_cod_database_code 4100454

loop_
_symmetry_equiv_pos_as_xyz
'x, y, z'
'-x, -y, -z'

loop_
_atom_site_label
_atom_site_type_symbol
_atom_site_fract_x
_atom_site_fract_y
_atom_site_fract_z
_atom_site_U_iso_or_equiv
_atom_site_adp_type
_atom_site_occupancy
_atom_site_symmetry_multiplicity
_atom_site_calc_flag
_atom_site_refinement_flags
_atom_site_disorder_assembly
_atom_site_disorder_group
Mn1 Mn 0.0000 0.0000 0.0000 0.0493(2) Uani 1 2 d S . .
S1 S -0.13001(7) -0.05142(5) 0.15878(4) 0.03833(19) Uani 1 1 d . . .
C1 C -0.1699(2) 0.07229(19) 0.20735(15) 0.0218(5) Uani 1 1 d . . .
C2 C -0.1438(2) 0.19461(18) 0.15182(15) 0.0215(5) Uani 1 1 d . . .
C3 C -0.1809(2) 0.28518(19) 0.19738(15) 0.0233(5) Uani 1 1 d . . .
H3A H -0.1630 0.3677 0.1595 0.028 Uiso 1 1 calc R . .
C4 C -0.2435(2) 0.25696(19) 0.29698(15) 0.0241(5) Uani 1 1 d . . .
H4A H -0.2671 0.3192 0.3277 0.029 Uiso 1 1 calc R . .
C5 C -0.2711(2) 0.13758(19) 0.35111(15) 0.0224(5) Uani 1 1 d . . .
H5A H -0.3160 0.1186 0.4191 0.027 Uiso 1 1 calc R . .
C6 C -0.2351(2) 0.04429(18) 0.30875(15) 0.0194(5) Uani 1 1 d . . .
C7 C -0.2726(2) -0.08252(18) 0.37432(14) 0.0194(5) Uani 1 1 d . . .
C8 C -0.1893(2) -0.16196(18) 0.43745(15) 0.0193(5) Uani 1 1 d . . .
C9 C -0.2371(2) -0.27057(18) 0.50714(15) 0.0214(5) Uani 1 1 d . . .
H9A H -0.1803 -0.3256 0.5488 0.026 Uiso 1 1 calc R . .
C10 C -0.3653(2) -0.30120(18) 0.51780(14) 0.0199(5) Uani 1 1 d . . .
C11 C -0.4432(2) -0.22333(18) 0.45241(14) 0.0211(5) Uani 1 1 d . . .
H11A H -0.5296 -0.2444 0.4571 0.025 Uiso 1 1 calc R . .
C12 C -0.3994(2) -0.11441(18) 0.37941(14) 0.0190(5) Uani 1 1 d . . .
C13 C -0.0751(2) 0.23375(18) 0.04360(15) 0.0206(5) Uani 1 1 d . . .
C14 C 0.0584(2) 0.26241(18) 0.01822(15) 0.0227(5) Uani 1 1 d . . .
C15 C 0.1169(2) 0.31094(18) -0.08289(15) 0.0217(5) Uani 1 1 d . . .
H15A H 0.2067 0.3307 -0.1000 0.026 Uiso 1 1 calc R . .
C16 C 0.0498(2) 0.33135(17) -0.15883(15) 0.0205(5) Uani 1 1 d . . .
C17 C -0.0826(2) 0.30249(18) -0.13193(15) 0.0221(5) Uani 1 1 d . . .
H17A H -0.1303 0.3162 -0.1833 0.027 Uiso 1 1 calc R . .
C18 C -0.1470(2) 0.25440(18) -0.03254(15) 0.0209(5) Uani 1 1 d . . .
C19 C -0.2945(2) 0.2335(2) -0.00626(17) 0.0275(5) Uani 1 1 d . . .
H19A H -0.3112 0.1675 0.0602 0.033 Uiso 1 1 calc R . .
C20 C -0.3365(2) 0.1910(3) -0.0822(2) 0.0467(7) Uani 1 1 d . . .
H20A H -0.2754 0.1211 -0.0932 0.070 Uiso 1 1 calc R . .
H20B H -0.3335 0.2587 -0.1457 0.070 Uiso 1 1 calc R . .
H20C H -0.4274 0.1661 -0.0564 0.070 Uiso 1 1 calc R . .
C21 C -0.3807(2) 0.3497(2) 0.0038(2) 0.0396(6) Uani 1 1 d . . .
H21A H -0.3574 0.3733 0.0556 0.059 Uiso 1 1 calc R . .
H21B H -0.4750 0.3341 0.0225 0.059 Uiso 1 1 calc R . .
H21C H -0.3651 0.4164 -0.0602 0.059 Uiso 1 1 calc R . .
C22 C 0.1155(2) 0.38089(19) -0.26914(15) 0.0242(5) Uani 1 1 d . . .
H22A H 0.1106 0.3183 -0.3003 0.029 Uiso 1 1 calc R . .
C23 C 0.0396(2) 0.4992(2) -0.32313(17) 0.0354(6) Uani 1 1 d . . .
H23A H -0.0535 0.4849 -0.3145 0.053 Uiso 1 1 calc R . .
H23B H 0.0803 0.5255 -0.3946 0.053 Uiso 1 1 calc R . .
H23C H 0.0433 0.5634 -0.2951 0.053 Uiso 1 1 calc R . .
C24 C 0.2619(2) 0.3989(2) -0.28578(16) 0.0306(5) Uani 1 1 d . . .
H24A H 0.3104 0.3206 -0.2545 0.046 Uiso 1 1 calc R . .
H24B H 0.2708 0.4597 -0.2558 0.046 Uiso 1 1 calc R . .
H24C H 0.2991 0.4281 -0.3577 0.046 Uiso 1 1 calc R . .
C25 C 0.1391(2) 0.2471(2) 0.09627(16) 0.0308(5) Uani 1 1 d . . .
H25A H 0.0850 0.2063 0.1637 0.037 Uiso 1 1 calc R . .
C26 C 0.2695(3) 0.1665(3) 0.0815(2) 0.0549(8) Uani 1 1 d . . .
H26A H 0.2497 0.0837 0.0901 0.082 Uiso 1 1 calc R . .
H26B H 0.3210 0.1619 0.1310 0.082 Uiso 1 1 calc R . .
H26C H 0.3213 0.2022 0.0140 0.082 Uiso 1 1 calc R . .
C27 C 0.1701(3) 0.3707(3) 0.0944(2) 0.0495(7) Uani 1 1 d . . .
H27A H 0.0869 0.4232 0.1028 0.074 Uiso 1 1 calc R . .
H27B H 0.2275 0.4101 0.0301 0.074 Uiso 1 1 calc R . .
H27C H 0.2161 0.3584 0.1489 0.074 Uiso 1 1 calc R . .
C28 C -0.0499(2) -0.1323(2) 0.43219(16) 0.0252(5) Uani 1 1 d . . .
H28A H -0.0425 -0.0435 0.3922 0.030 Uiso 1 1 calc R . .
C29 C -0.0228(2) -0.1523(2) 0.53560(17) 0.0334(6) Uani 1 1 d . . .
H29A H -0.0917 -0.1043 0.5698 0.050 Uiso 1 1 calc R . .
H29B H 0.0649 -0.1257 0.5282 0.050 Uiso 1 1 calc R . .
H29C H -0.0243 -0.2397 0.5751 0.050 Uiso 1 1 calc R . .
C30 C 0.0570(2) -0.2081(3) 0.3788(2) 0.0505(8) Uani 1 1 d . . .
H30A H 0.0459 -0.1875 0.3097 0.076 Uiso 1 1 calc R . .
H30B H 0.0477 -0.2958 0.4139 0.076 Uiso 1 1 calc R . .
H30C H 0.1456 -0.1894 0.3786 0.076 Uiso 1 1 calc R . .
C31 C -0.4188(2) -0.41394(19) 0.60161(15) 0.0255(5) Uani 1 1 d . . .
H31A H -0.5129 -0.4163 0.5972 0.031 Uiso 1 1 calc R . .
C32 C -0.4219(2) -0.4047(2) 0.70431(16) 0.0349(6) Uani 1 1 d . . .
H32A H -0.4693 -0.3261 0.7087 0.052 Uiso 1 1 calc R . .
H32B H -0.3305 -0.4098 0.7135 0.052 Uiso 1 1 calc R . .
H32C H -0.4680 -0.4724 0.7566 0.052 Uiso 1 1 calc R . .
C33 C -0.3416(3) -0.5340(2) 0.59216(18) 0.0371(6) Uani 1 1 d . . .
H33A H -0.3459 -0.5417 0.5281 0.056 Uiso 1 1 calc R . .
H33B H -0.3809 -0.6034 0.6472 0.056 Uiso 1 1 calc R . .
H33C H -0.2483 -0.5341 0.5951 0.056 Uiso 1 1 calc R . .
C34 C -0.4889(2) -0.03312(19) 0.30844(15) 0.0231(5) Uani 1 1 d . . .
H34A H -0.4384 0.0375 0.2611 0.028 Uiso 1 1 calc R . .
C35 C -0.5219(3) -0.1015(2) 0.24605(19) 0.0435(7) Uani 1 1 d . . .
H35A H -0.5782 -0.0463 0.2004 0.065 Uiso 1 1 calc R . .
H35B H -0.5696 -0.1728 0.2905 0.065 Uiso 1 1 calc R . .
H35C H -0.4392 -0.1293 0.2073 0.065 Uiso 1 1 calc R . .
C36 C -0.6163(2) 0.0201(2) 0.36327(17) 0.0376(6) Uani 1 1 d . . .
H36A H -0.5932 0.0633 0.4031 0.056 Uiso 1 1 calc R . .
H36B H -0.6708 -0.0466 0.4076 0.056 Uiso 1 1 calc R . .
H36C H -0.6667 0.0779 0.3144 0.056 Uiso 1 1 calc R . .

loop_
_atom_site_aniso_label
_atom_site_aniso_U_11
_atom_site_aniso_U_22
_atom_site_aniso_U_33
_atom_site_aniso_U_23
_atom_site_aniso_U_13
_atom_site_aniso_U_12
Mn1 0.0289(3) 0.0983(6) 0.0198(3) -0.0220(3) 0.0056(2) -0.0126(3)
S1 0.0620(4) 0.0193(3) 0.0249(3) -0.0096(2) 0.0155(3) -0.0105(3)
C1 0.0240(11) 0.0189(11) 0.0205(11) -0.0061(9) -0.0004(9) -0.0036(9)
C2 0.0228(11) 0.0199(12) 0.0200(11) -0.0054(9) -0.0009(9) -0.0049(9)
C3 0.0279(12) 0.0157(11) 0.0239(12) -0.0035(9) -0.0031(10) -0.0053(9)
C4 0.0299(12) 0.0190(12) 0.0245(12) -0.0104(10) -0.0016(10) -0.0030(10)
C5 0.0247(12) 0.0241(12) 0.0172(11) -0.0074(9) 0.0000(9) -0.0038(9)
C6 0.0207(11) 0.0157(11) 0.0196(11) -0.0035(9) -0.0027(9) -0.0025(9)
C7 0.0239(11) 0.0194(11) 0.0153(11) -0.0085(9) 0.0008(9) -0.0037(9)
C8 0.0205(11) 0.0193(11) 0.0206(11) -0.0097(9) -0.0028(9) -0.0029(9)
C9 0.0244(12) 0.0192(11) 0.0204(11) -0.0044(9) -0.0082(9) -0.0003(9)
C10 0.0240(12) 0.0197(11) 0.0166(11) -0.0058(9) -0.0038(9) -0.0040(9)
C11 0.0205(11) 0.0242(12) 0.0202(11) -0.0083(10) -0.0017(9) -0.0067(9)
C12 0.0233(11) 0.0195(11) 0.0145(10) -0.0064(9) -0.0031(9) -0.0021(9)
C13 0.0252(12) 0.0134(10) 0.0207(11) -0.0054(9) 0.0005(9) -0.0029(9)
C14 0.0261(12) 0.0184(11) 0.0222(12) -0.0053(9) -0.0044(10) -0.0016(9)
C15 0.0210(11) 0.0178(11) 0.0242(12) -0.0047(9) -0.0015(9) -0.0050(9)
C16 0.0283(12) 0.0116(10) 0.0206(11) -0.0050(9) -0.0026(10) -0.0033(9)
C17 0.0278(12) 0.0199(11) 0.0205(12) -0.0070(9) -0.0073(10) -0.0030(9)
C18 0.0242(11) 0.0153(11) 0.0238(12) -0.0080(9) -0.0019(9) -0.0041(9)
C19 0.0249(12) 0.0295(13) 0.0296(13) -0.0111(10) -0.0021(10) -0.0081(10)
C20 0.0325(14) 0.0634(19) 0.0580(18) -0.0355(15) -0.0015(13) -0.0173(13)
C21 0.0255(13) 0.0440(15) 0.0532(16) -0.0221(13) -0.0052(12) -0.0036(11)
C22 0.0337(13) 0.0200(11) 0.0178(11) -0.0065(9) -0.0008(10) -0.0054(10)
C23 0.0409(14) 0.0353(14) 0.0221(12) 0.0005(11) -0.0035(11) -0.0082(11)
C24 0.0346(13) 0.0288(13) 0.0206(12) -0.0049(10) 0.0057(10) -0.0058(10)
C25 0.0276(13) 0.0408(14) 0.0207(12) -0.0036(10) -0.0057(10) -0.0076(11)
C26 0.0557(18) 0.0523(18) 0.0614(19) -0.0156(15) -0.0345(15) 0.0097(14)
C27 0.0498(17) 0.0605(19) 0.0535(17) -0.0292(15) -0.0231(14) -0.0032(14)
C28 0.0249(12) 0.0224(12) 0.0300(12) -0.0086(10) -0.0060(10) -0.0052(9)
C29 0.0365(14) 0.0266(13) 0.0401(14) -0.0049(11) -0.0180(11) -0.0093(11)
C30 0.0212(13) 0.071(2) 0.076(2) -0.0484(17) -0.0008(13) -0.0076(13)
C31 0.0270(12) 0.0237(12) 0.0214(11) 0.0004(9) -0.0046(9) -0.0077(10)
C32 0.0384(14) 0.0374(14) 0.0216(12) -0.0011(11) -0.0026(11) -0.0076(11)
C33 0.0506(16) 0.0223(13) 0.0317(13) -0.0004(10) -0.0045(12) -0.0096(11)
C34 0.0255(12) 0.0213(11) 0.0201(11) -0.0035(9) -0.0047(9) -0.0029(9)
C35 0.0634(18) 0.0363(15) 0.0397(15) -0.0153(12) -0.0336(14) 0.0121(13)
C36 0.0366(14) 0.0443(15) 0.0250(13) -0.0073(11) -0.0093(11) 0.0110(12)

loop_
_geom_bond_atom_site_label_1
_geom_bond_atom_site_label_2
_geom_bond_distance
_geom_bond_site_symmetry_2
_geom_bond_publ_flag
Mn1 S1 2.3041(7) . ?
Mn1 S1 2.3041(7) 2 ?
S1 C1 1.769(2) . ?
C1 C2 1.406(3) . ?
C1 C6 1.413(3) . ?
C2 C3 1.391(3) . ?
C2 C13 1.503(3) . ?
C3 C4 1.383(3) . ?
C3 H3A 0.9500 . ?
C4 C5 1.378(3) . ?
C4 H4A 0.9500 . ?
C5 C6 1.388(3) . ?
C5 H5A 0.9500 . ?
C6 C7 1.508(3) . ?
C7 C8 1.404(3) . ?
C7 C12 1.406(3) . ?
C8 C9 1.395(3) . ?
C8 C28 1.523(3) . ?
C9 C10 1.395(3) . ?
C9 H9A 0.9500 . ?
C10 C11 1.381(3) . ?
C10 C31 1.522(3) . ?
C11 C12 1.401(3) . ?
C11 H11A 0.9500 . ?
C12 C34 1.522(3) . ?
C13 C14 1.411(3) . ?
C13 C18 1.415(3) . ?
C14 C15 1.398(3) . ?
C14 C25 1.516(3) . ?
C15 C16 1.379(3) . ?
C15 H15A 0.9500 . ?
C16 C17 1.400(3) . ?
C16 C22 1.526(3) . ?
C17 C18 1.394(3) . ?
C17 H17A 0.9500 . ?
C18 C19 1.525(3) . ?
C19 C21 1.526(3) . ?
C19 C20 1.534(3) . ?
C19 H19A 1.0000 . ?
C20 H20A 0.9800 . ?
C20 H20B 0.9800 . ?
C20 H20C 0.9800 . ?
C21 H21A 0.9800 . ?
C21 H21B 0.9800 . ?
C21 H21C 0.9800 . ?
C22 C24 1.520(3) . ?
C22 C23 1.522(3) . ?
C22 H22A 1.0000 . ?
C23 H23A 0.9800 . ?
C23 H23B 0.9800 . ?
C23 H23C 0.9800 . ?
C24 H24A 0.9800 . ?
C24 H24B 0.9800 . ?
C24 H24C 0.9800 . ?
C25 C27 1.519(3) . ?
C25 C26 1.528(3) . ?
C25 H25A 1.0000 . ?
C26 H26A 0.9800 . ?
C26 H26B 0.9800 . ?
C26 H26C 0.9800 . ?
C27 H27A 0.9800 . ?
C27 H27B 0.9800 . ?
C27 H27C 0.9800 . ?
C28 C29 1.530(3) . ?
C28 C30 1.533(3) . ?
C28 H28A 1.0000 . ?
C29 H29A 0.9800 . ?
C29 H29B 0.9800 . ?
C29 H29C 0.9800 . ?
C30 H30A 0.9800 . ?
C30 H30B 0.9800 . ?
C30 H30C 0.9800 . ?
C31 C33 1.526(3) . ?
C31 C32 1.529(3) . ?
C31 H31A 1.0000 . ?
C32 H32A 0.9800 . ?
C32 H32B 0.9800 . ?
C32 H32C 0.9800 . ?
C33 H33A 0.9800 . ?
C33 H33B 0.9800 . ?
C33 H33C 0.9800 . ?
C34 C36 1.526(3) . ?
C34 C35 1.528(3) . ?
C34 H34A 1.0000 . ?
C35 H35A 0.9800 . ?
C35 H35B 0.9800 . ?
C35 H35C 0.9800 . ?
C36 H36A 0.9800 . ?
C36 H36B 0.9800 . ?
C36 H36C 0.9800 . ?
